data_9017442
loop_
_publ_author_name
'Gering, E.'

_publ_section_title
;
 Silizium/Aluminium-Ordnung und Kristallperfektion von Sanidinen
 Note: Sample ORMA, X-Ray diffraction
;
_journal_name_full 'Dissertation Kernforshungszentrum Karlsruhe'
_journal_page_first 1
_journal_page_last 97
_journal_volume 1
_journal_year 1985
_chemical_compound_source Madagascar
_chemical_formula_sum 'Al K O8 Si3'
_chemical_name_mineral Orthoclase
_space_group_IT_number 12
_space_group_name_Hall '-C 2y'
_space_group_name_H-M_alt 'C 1 2/m 1'
_symmetry_space_group_name_H-M 'C 1 2/m 1'
_cell_angle_alpha 90
_cell_angle_beta 116.02
_cell_angle_gamma 90
_cell_formula_units_Z 4
_cell_length_a 8.578
_cell_length_b 12.978
_cell_length_c 7.204
_cell_volume 720.699
_database_code_amcsd 0020546
_exptl_crystal_density_diffrn 2.565
_cod_data_source_file inputs/fixed/downloads/14/14932.cif
_cod_data_source_block 14932
_cod_original_formula_sum 'K (Si3 Al) O8'
_cod_database_code 9017442

loop_
_space_group_symop_operation_xyz
x,y,z
1/2+x,1/2+y,z
x,-y,z
1/2+x,1/2-y,z
-x,y,-z
1/2-x,1/2+y,-z
-x,-y,-z
1/2-x,1/2-y,-z

loop_
_atom_site_aniso_label
_atom_site_aniso_U_11
_atom_site_aniso_U_22
_atom_site_aniso_U_33
_atom_site_aniso_U_12
_atom_site_aniso_U_13
_atom_site_aniso_U_23
K1M 0.01930 0.03380 0.02830 0.00000 0.00640 0.00000
SiT1 0.01430 0.01240 0.01090 -0.00230 0.00590 -0.00150
AlT1 0.01430 0.01240 0.01090 -0.00230 0.00590 -0.00150
SiT2 0.01290 0.00980 0.01170 0.00000 0.00490 -0.00040
AlT2 0.01290 0.00980 0.01170 0.00000 0.00490 -0.00040
Oa1 0.02610 0.01910 0.02130 0.00000 0.01060 0.00000
Oa2 0.02210 0.01210 0.02130 0.00000 0.00310 0.00000
Ob 0.02420 0.03090 0.02730 -0.00240 0.01680 0.00210
Oc 0.01810 0.01770 0.02080 -0.00300 0.00620 -0.00310
Od 0.02230 0.01960 0.01320 0.00140 0.00260 0.00150

loop_
_atom_site_label
_atom_site_fract_x
_atom_site_fract_y
_atom_site_fract_z
_atom_site_occupancy
_atom_site_type_symbol
_atom_site_attached_hydrogens
K1M 0.28542 0.00000 0.13794 1.00000 K 0
SiT1 0.00941 0.18486 0.22426 0.58800 Si 0
AlT1 0.00941 0.18486 0.22426 0.41200 Al 0
SiT2 0.20920 0.38228 0.34453 0.91200 Si 0
AlT2 0.20920 0.38228 0.34453 0.08800 Al 0
Oa1 0.00000 0.14566 0.00000 1.00000 O 0
Oa2 0.63855 0.00000 0.28559 1.00000 O 0
Ob 0.82650 0.14642 0.22747 1.00000 O 0
Oc 0.03523 0.31194 0.25940 1.00000 O 0
Od 0.18093 0.12581 0.40759 1.00000 O 0

loop_
_cod_changelog_entry_id
_cod_changelog_entry_author
_cod_changelog_entry_date
_cod_changelog_entry_text
1
;cod-tools version 3.8.0
Id: cif_guess_AMCSD_atom_types 9581 2023-05-17 12:35:41Z saulius
;
2023-05-18T08:46:49+03:00
;Derived atom types and hydrogen counts
from atom names that follow the AMCSD naming convention
(Wat == water, O-H == hydroxyl).
;

loop_
_cod_related_entry_id
_cod_related_entry_database
_cod_related_entry_code
1 AMCSD 0020546
